data_4067126
loop_
_publ_author_name
'Yu, Insun'
'Wallis, Christopher J.'
'Patrick, Brian O.'
'Diaconescu, Paula L.'
'Mehrkhodavandi, Parisa'

_publ_section_title
;
 Phosphine-Tethered Carbene Ligands: Template Synthesis and Reactivity of
 Cyclic and Acyclic Functionalized Carbenes
;
_journal_issue 22
_journal_name_full Organometallics
_journal_page_first 6065
_journal_paper_doi 10.1021/om100841j
_journal_volume 29
_journal_year 2010
_chemical_formula_moiety 'C24 H27 Cl Fe I N2 O P'
_chemical_formula_sum 'C24 H27 Cl Fe I N2 O P'
_chemical_formula_weight 608.65
_chemical_name_systematic
;
 ?
;
_space_group_IT_number 170
_symmetry_cell_setting trigonal
_symmetry_space_group_name_Hall 'P 65'
_symmetry_space_group_name_H-M 'P 65'
_atom_sites_solution_hydrogens geom
_atom_sites_solution_primary direct
_atom_sites_solution_secondary difmap
_audit_creation_method SHELXL-97
_cell_angle_alpha 90.00
_cell_angle_beta 90.00
_cell_angle_gamma 120.00
_cell_formula_units_Z 6
_cell_length_a 20.2320(3)
_cell_length_b 20.232
_cell_length_c 10.5999(2)
_cell_measurement_reflns_used 9263
_cell_measurement_temperature 103(2)
_cell_measurement_theta_max 28.047
_cell_measurement_theta_min 2.246
_cell_volume 3757.60(9)
_computing_structure_refinement 'SHELXL-97 (Sheldrick, 1997)'
_diffrn_ambient_temperature 103(2)
_diffrn_measured_fraction_theta_full 0.997
_diffrn_measured_fraction_theta_max 0.997
_diffrn_measurement_device_type 'Bruker X8 APEX II'
_diffrn_measurement_method 'area detector'
_diffrn_radiation_monochromator graphite
_diffrn_radiation_source 'fine-focus sealed tube'
_diffrn_radiation_type MoK\a
_diffrn_radiation_wavelength 0.71073
_diffrn_reflns_av_R_equivalents 0.0352
_diffrn_reflns_av_sigmaI/netI 0.0164
_diffrn_reflns_limit_h_max 26
_diffrn_reflns_limit_h_min -26
_diffrn_reflns_limit_k_max 26
_diffrn_reflns_limit_k_min -26
_diffrn_reflns_limit_l_max 14
_diffrn_reflns_limit_l_min -14
_diffrn_reflns_number 69259
_diffrn_reflns_theta_full 28.11
_diffrn_reflns_theta_max 28.11
_diffrn_reflns_theta_min 2.01
_exptl_absorpt_coefficient_mu 2.024
_exptl_absorpt_correction_T_max 0.6406
_exptl_absorpt_correction_T_min 0.5125
_exptl_absorpt_correction_type multi-scan
_exptl_crystal_colour yellow
_exptl_crystal_density_diffrn 1.614
_exptl_crystal_density_method 'not measured'
_exptl_crystal_description prism
_exptl_crystal_F_000 1824
_exptl_crystal_size_max 0.45
_exptl_crystal_size_mid 0.25
_exptl_crystal_size_min 0.22
_refine_diff_density_max 1.603
_refine_diff_density_min -0.238
_refine_diff_density_rms 0.087
_refine_ls_abs_structure_details 'Flack H D (1983), Acta Cryst. A39, 876-881'
_refine_ls_abs_structure_Flack -0.011(14)
_refine_ls_extinction_method none
_refine_ls_goodness_of_fit_ref 1.176
_refine_ls_hydrogen_treatment constr
_refine_ls_matrix_type full
_refine_ls_number_parameters 280
_refine_ls_number_reflns 6085
_refine_ls_number_restraints 1
_refine_ls_restrained_S_all 1.176
_refine_ls_R_factor_all 0.0225
_refine_ls_R_factor_gt 0.0207
_refine_ls_shift/su_max 0.001
_refine_ls_shift/su_mean 0.000
_refine_ls_structure_factor_coef Fsqd
_refine_ls_weighting_details 'calc w=1/[\s^2^(Fo^2^)+(0.0273P)^2^+4.0438P] where P=(Fo^2^+2Fc^2^)/3'
_refine_ls_weighting_scheme calc
_refine_ls_wR_factor_gt 0.0603
_refine_ls_wR_factor_ref 0.0611
_reflns_number_gt 5874
_reflns_number_total 6085
_reflns_threshold_expression >2sigma(I)
_cod_data_source_file om100841j_si_001.cif
_cod_data_source_block pm052
_cod_depositor_comments
;
The following automatic conversions were performed:

'_symmetry_cell_setting' value 'Trigonal' changed to 'trigonal'
according to /home/saulius/struct/CIF-dictionaries/cif_core.dic
dictionary named 'cif_core.dic' version 2.4.1 from 2010-06-29.

Automatic conversion script
Id: cif_fix_values 1715 2011-07-08 13:25:40Z adriana 
;
_cod_original_cell_volume 3757.59(9)
_cod_database_code 4067126

loop_
_symmetry_equiv_pos_as_xyz
'x, y, z'
'-x, -y, z+1/2'
'-y, x-y, z+2/3'
'-x+y, -x, z+1/3'
'x-y, x, z+5/6'
'y, -x+y, z+1/6'

loop_
_atom_site_label
_atom_site_type_symbol
_atom_site_fract_x
_atom_site_fract_y
_atom_site_fract_z
_atom_site_U_iso_or_equiv
_atom_site_adp_type
_atom_site_occupancy
_atom_site_symmetry_multiplicity
_atom_site_calc_flag
_atom_site_refinement_flags
C1 C 0.79082(17) 0.17613(17) 0.7856(3) 0.0160(6) Uani 1 1 d .
C2 C 0.88350(17) 0.28744(16) 0.9457(3) 0.0134(5) Uani 1 1 d .
C3 C 0.7897(2) 0.3525(2) 0.8829(4) 0.0296(8) Uani 1 1 d .
H3 H 0.8224 0.3932 0.9372 0.036 Uiso 1 1 calc R
C4 C 0.7881(2) 0.3557(2) 0.7520(4) 0.0298(8) Uani 1 1 d .
H4 H 0.8199 0.3990 0.7017 0.036 Uiso 1 1 calc R
C5 C 0.73119(19) 0.2838(2) 0.7063(3) 0.0251(7) Uani 1 1 d .
H5 H 0.7180 0.2703 0.6203 0.030 Uiso 1 1 calc R
C6 C 0.69763(17) 0.23574(19) 0.8114(4) 0.0233(7) Uani 1 1 d .
H6 H 0.6576 0.1841 0.8085 0.028 Uiso 1 1 calc R
C7 C 0.73343(19) 0.2773(2) 0.9217(3) 0.0252(7) Uani 1 1 d .
H7 H 0.7223 0.2589 1.0059 0.030 Uiso 1 1 calc R
C8 C 0.97723(17) 0.40560(16) 0.6586(3) 0.0162(6) Uani 1 1 d .
H8A H 1.0098 0.4153 0.5834 0.019 Uiso 1 1 calc R
H8B H 0.9543 0.4388 0.6528 0.019 Uiso 1 1 calc R
C9 C 1.02654(18) 0.42622(18) 0.7771(3) 0.0194(6) Uani 1 1 d .
H9A H 1.0703 0.4786 0.7675 0.023 Uiso 1 1 calc R
H9B H 1.0473 0.3912 0.7843 0.023 Uiso 1 1 calc R
C10 C 0.98439(17) 0.42215(16) 0.8995(3) 0.0180(6) Uani 1 1 d .
H10A H 1.0207 0.4629 0.9566 0.022 Uiso 1 1 calc R
H10B H 0.9434 0.4336 0.8791 0.022 Uiso 1 1 calc R
C11 C 0.85480(17) 0.29025(17) 0.5060(3) 0.0159(6) Uani 1 1 d .
C12 C 0.86101(19) 0.34906(18) 0.4304(3) 0.0204(6) Uani 1 1 d .
H12 H 0.8970 0.4004 0.4513 0.025 Uiso 1 1 calc R
C13 C 0.8151(2) 0.3337(2) 0.3244(3) 0.0252(7) Uani 1 1 d .
H13 H 0.8204 0.3745 0.2727 0.030 Uiso 1 1 calc R
C14 C 0.7615(2) 0.2589(2) 0.2939(3) 0.0245(7) Uani 1 1 d .
H14 H 0.7286 0.2484 0.2237 0.029 Uiso 1 1 calc R
C15 C 0.75641(19) 0.1995(2) 0.3668(3) 0.0240(7) Uani 1 1 d .
H15 H 0.7212 0.1481 0.3444 0.029 Uiso 1 1 calc R
C16 C 0.80222(19) 0.21464(18) 0.4713(3) 0.0214(6) Uani 1 1 d .
H16 H 0.7983 0.1736 0.5205 0.026 Uiso 1 1 calc R
C17 C 0.95575(16) 0.25713(17) 0.6430(3) 0.0166(6) Uani 1 1 d .
C18 C 0.99339(18) 0.26333(19) 0.5287(3) 0.0220(7) Uani 1 1 d .
H18 H 0.9875 0.2900 0.4597 0.026 Uiso 1 1 calc R
C19 C 1.0390(2) 0.2306(2) 0.5162(4) 0.0290(8) Uani 1 1 d .
H19 H 1.0643 0.2349 0.4385 0.035 Uiso 1 1 calc R
C20 C 1.0482(2) 0.1919(2) 0.6154(4) 0.0332(9) Uani 1 1 d .
H20 H 1.0794 0.1694 0.6056 0.040 Uiso 1 1 calc R
C21 C 1.0120(2) 0.1856(2) 0.7292(4) 0.0319(8) Uani 1 1 d .
H21 H 1.0187 0.1594 0.7979 0.038 Uiso 1 1 calc R
C22 C 0.96566(18) 0.21793(18) 0.7426(3) 0.0223(6) Uani 1 1 d .
H22 H 0.9405 0.2132 0.8205 0.027 Uiso 1 1 calc R
C23 C 0.89976(17) 0.23135(18) 1.1472(3) 0.0166(6) Uani 1 1 d .
H23A H 0.8621 0.1919 1.2047 0.020 Uiso 1 1 calc R
H23B H 0.9195 0.2815 1.1891 0.020 Uiso 1 1 calc R
C24 C 0.96519(18) 0.21647(18) 1.1275(3) 0.0215(6) Uani 1 1 d .
H24A H 0.9897 0.2193 1.2097 0.026 Uiso 1 1 calc R
H24B H 1.0038 0.2566 1.0721 0.026 Uiso 1 1 calc R
N1 N 0.95019(14) 0.34976(14) 0.9686(2) 0.0162(5) Uani 1 1 d .
H1 H 0.9767 0.3472 1.0323 0.019 Uiso 1 1 calc R
N2 N 0.86098(14) 0.23115(15) 1.0311(2) 0.0159(5) Uani 1 1 d .
H2 H 0.8177 0.1891 1.0150 0.019 Uiso 1 1 calc R
O1 O 0.77351(14) 0.11350(12) 0.7692(2) 0.0227(5) Uani 1 1 d .
P1 P 0.90107(4) 0.30558(4) 0.65863(7) 0.01284(14) Uani 1 1 d .
Fe1 Fe 0.81401(2) 0.27085(2) 0.80629(4) 0.01190(8) Uani 1 1 d .
I1 I 0.650474(11) 0.074578(11) 0.074789(18) 0.01778(5) Uani 1 1 d .
Cl1 Cl 0.93367(5) 0.12401(5) 1.05743(8) 0.02681(17) Uani 1 1 d .

loop_
_atom_site_aniso_label
_atom_site_aniso_U_11
_atom_site_aniso_U_22
_atom_site_aniso_U_33
_atom_site_aniso_U_23
_atom_site_aniso_U_13
_atom_site_aniso_U_12
C1 0.0134(13) 0.0194(15) 0.0118(13) 0.0011(11) -0.0009(10) 0.0057(12)
C2 0.0140(13) 0.0133(13) 0.0142(14) -0.0001(10) 0.0007(10) 0.0078(11)
C3 0.0221(16) 0.0272(17) 0.046(2) -0.0158(16) -0.0088(15) 0.0173(15)
C4 0.0232(16) 0.0241(16) 0.049(2) 0.0148(17) 0.0067(16) 0.0172(14)
C5 0.0217(16) 0.042(2) 0.0205(16) 0.0016(14) -0.0037(12) 0.0228(16)
C6 0.0100(13) 0.0246(16) 0.0344(18) 0.0009(14) 0.0004(13) 0.0079(12)
C7 0.0245(16) 0.043(2) 0.0182(16) 0.0016(14) 0.0027(13) 0.0248(15)
C8 0.0158(13) 0.0124(13) 0.0161(14) 0.0020(11) -0.0025(11) 0.0039(11)
C9 0.0154(14) 0.0158(14) 0.0179(15) 0.0018(11) -0.0026(11) 0.0009(11)
C10 0.0182(14) 0.0107(13) 0.0184(14) -0.0010(11) -0.0038(12) 0.0021(11)
C11 0.0135(13) 0.0189(14) 0.0132(14) -0.0017(11) -0.0012(10) 0.0064(12)
C12 0.0234(15) 0.0188(14) 0.0197(16) -0.0016(12) -0.0046(12) 0.0110(13)
C13 0.0342(18) 0.0305(18) 0.0198(16) -0.0006(14) -0.0061(14) 0.0227(16)
C14 0.0234(16) 0.039(2) 0.0130(14) -0.0064(13) -0.0051(12) 0.0170(15)
C15 0.0194(15) 0.0280(17) 0.0173(15) -0.0071(12) -0.0011(12) 0.0064(14)
C16 0.0251(16) 0.0186(15) 0.0151(14) 0.0000(12) -0.0002(13) 0.0069(13)
C17 0.0119(13) 0.0158(14) 0.0196(15) -0.0023(11) -0.0008(11) 0.0049(11)
C18 0.0176(15) 0.0224(16) 0.0210(15) 0.0014(12) 0.0041(12) 0.0062(13)
C19 0.0166(15) 0.0330(19) 0.0328(19) -0.0004(15) 0.0085(14) 0.0089(14)
C20 0.0228(17) 0.042(2) 0.044(2) -0.0067(17) -0.0010(15) 0.0227(17)
C21 0.0320(19) 0.044(2) 0.0307(19) 0.0039(17) -0.0023(16) 0.0271(17)
C22 0.0231(15) 0.0267(16) 0.0209(15) 0.0001(14) 0.0006(13) 0.0152(13)
C23 0.0173(14) 0.0193(14) 0.0137(14) 0.0029(11) -0.0014(11) 0.0095(12)
C24 0.0178(15) 0.0222(16) 0.0231(16) 0.0033(13) -0.0023(12) 0.0088(13)
N1 0.0159(12) 0.0162(12) 0.0139(12) 0.0015(10) -0.0030(9) 0.0062(10)
N2 0.0125(11) 0.0166(12) 0.0145(12) 0.0020(9) -0.0014(9) 0.0042(10)
O1 0.0263(12) 0.0134(10) 0.0228(12) -0.0012(8) 0.0000(9) 0.0058(9)
P1 0.0120(3) 0.0119(3) 0.0126(3) 0.0004(3) -0.0011(3) 0.0045(3)
Fe1 0.01038(18) 0.01165(18) 0.01277(18) 0.00040(15) -0.00130(15) 0.00482(15)
I1 0.01982(10) 0.01713(9) 0.01650(8) -0.00379(7) -0.00184(8) 0.00933(8)
Cl1 0.0269(4) 0.0215(4) 0.0293(4) 0.0039(3) 0.0053(3) 0.0101(3)

loop_
_atom_type_symbol
_atom_type_description
_atom_type_scat_dispersion_real
_atom_type_scat_dispersion_imag
_atom_type_scat_source
C C 0.0033 0.0016 'International Tables Vol C Tables 4.2.6.8 and 6.1.1.4'
H H 0.0000 0.0000 'International Tables Vol C Tables 4.2.6.8 and 6.1.1.4'
N N 0.0061 0.0033 'International Tables Vol C Tables 4.2.6.8 and 6.1.1.4'
O O 0.0106 0.0060 'International Tables Vol C Tables 4.2.6.8 and 6.1.1.4'
P P 0.1023 0.0942 'International Tables Vol C Tables 4.2.6.8 and 6.1.1.4'
Fe Fe 0.3463 0.8444 'International Tables Vol C Tables 4.2.6.8 and 6.1.1.4'
I I -0.4742 1.8119 'International Tables Vol C Tables 4.2.6.8 and 6.1.1.4'
Cl Cl 0.1484 0.1585 'International Tables Vol C Tables 4.2.6.8 and 6.1.1.4'

loop_
_geom_angle_atom_site_label_1
_geom_angle_atom_site_label_2
_geom_angle_atom_site_label_3
_geom_angle
O1 C1 Fe1 177.5(3)
N1 C2 N2 115.7(3)
N1 C2 Fe1 127.2(2)
N2 C2 Fe1 117.1(2)
C4 C3 C7 108.2(3)
C4 C3 Fe1 70.9(2)
C7 C3 Fe1 69.56(19)
C4 C3 H3 125.9
C7 C3 H3 125.9
Fe1 C3 H3 125.3
C3 C4 C5 108.6(3)
C3 C4 Fe1 70.7(2)
C5 C4 Fe1 70.24(18)
C3 C4 H4 125.7
C5 C4 H4 125.7
Fe1 C4 H4 125.0
C6 C5 C4 107.6(3)
C6 C5 Fe1 69.85(18)
C4 C5 Fe1 70.53(18)
C6 C5 H5 126.2
C4 C5 H5 126.2
Fe1 C5 H5 125.0
C5 C6 C7 108.5(3)
C5 C6 Fe1 70.92(18)
C7 C6 Fe1 70.36(18)
C5 C6 H6 125.8
C7 C6 H6 125.8
Fe1 C6 H6 124.6
C6 C7 C3 107.1(3)
C6 C7 Fe1 70.26(18)
C3 C7 Fe1 70.63(19)
C6 C7 H7 126.4
C3 C7 H7 126.4
Fe1 C7 H7 124.3
C9 C8 P1 112.1(2)
C9 C8 H8A 109.2
P1 C8 H8A 109.2
C9 C8 H8B 109.2
P1 C8 H8B 109.2
H8A C8 H8B 107.9
C8 C9 C10 114.3(3)
C8 C9 H9A 108.7
C10 C9 H9A 108.7
C8 C9 H9B 108.7
C10 C9 H9B 108.7
H9A C9 H9B 107.6
N1 C10 C9 116.7(3)
N1 C10 H10A 108.1
C9 C10 H10A 108.1
N1 C10 H10B 108.1
C9 C10 H10B 108.1
H10A C10 H10B 107.3
C12 C11 C16 118.4(3)
C12 C11 P1 123.4(2)
C16 C11 P1 117.6(2)
C11 C12 C13 120.8(3)
C11 C12 H12 119.6
C13 C12 H12 119.6
C14 C13 C12 120.1(3)
C14 C13 H13 120.0
C12 C13 H13 120.0
C15 C14 C13 119.6(3)
C15 C14 H14 120.2
C13 C14 H14 120.2
C16 C15 C14 120.3(3)
C16 C15 H15 119.9
C14 C15 H15 119.9
C15 C16 C11 120.8(3)
C15 C16 H16 119.6
C11 C16 H16 119.6
C22 C17 C18 118.6(3)
C22 C17 P1 122.6(2)
C18 C17 P1 118.7(2)
C19 C18 C17 120.1(3)
C19 C18 H18 120.0
C17 C18 H18 120.0
C20 C19 C18 120.7(3)
C20 C19 H19 119.7
C18 C19 H19 119.7
C19 C20 C21 120.1(3)
C19 C20 H20 119.9
C21 C20 H20 119.9
C20 C21 C22 119.7(4)
C20 C21 H21 120.2
C22 C21 H21 120.2
C21 C22 C17 120.8(3)
C21 C22 H22 119.6
C17 C22 H22 119.6
N2 C23 C24 114.0(3)
N2 C23 H23A 108.8
C24 C23 H23A 108.8
N2 C23 H23B 108.8
C24 C23 H23B 108.8
H23A C23 H23B 107.7
C23 C24 Cl1 111.8(2)
C23 C24 H24A 109.2
Cl1 C24 H24A 109.2
C23 C24 H24B 109.2
Cl1 C24 H24B 109.2
H24A C24 H24B 107.9
C2 N1 C10 127.2(2)
C2 N1 H1 116.4
C10 N1 H1 116.4
C2 N2 C23 127.8(3)
C2 N2 H2 116.1
C23 N2 H2 116.1
C17 P1 C11 103.17(14)
C17 P1 C8 101.15(14)
C11 P1 C8 105.40(14)
C17 P1 Fe1 120.04(11)
C11 P1 Fe1 108.55(10)
C8 P1 Fe1 116.86(11)
C1 Fe1 C2 93.38(13)
C1 Fe1 C6 89.51(14)
C2 Fe1 C6 129.13(13)
C1 Fe1 C7 110.61(14)
C2 Fe1 C7 93.65(13)
C6 Fe1 C7 39.37(14)
C1 Fe1 C5 106.23(14)
C2 Fe1 C5 155.51(13)
C6 Fe1 C5 39.23(13)
C7 Fe1 C5 66.03(13)
C1 Fe1 C3 150.41(15)
C2 Fe1 C3 90.24(13)
C6 Fe1 C3 65.92(14)
C7 Fe1 C3 39.81(15)
C5 Fe1 C3 65.46(14)
C1 Fe1 C4 145.09(15)
C2 Fe1 C4 121.17(14)
C6 Fe1 C4 65.69(13)
C7 Fe1 C4 65.82(15)
C5 Fe1 C4 39.23(15)
C3 Fe1 C4 38.47(16)
C1 Fe1 P1 89.66(10)
C2 Fe1 P1 95.23(9)
C6 Fe1 P1 135.60(11)
C7 Fe1 P1 157.32(10)
C5 Fe1 P1 99.34(10)
C3 Fe1 P1 119.26(12)
C4 Fe1 P1 91.79(11)

loop_
_geom_bond_atom_site_label_1
_geom_bond_atom_site_label_2
_geom_bond_distance
C1 O1 1.147(4)
C1 Fe1 1.744(3)
C2 N1 1.330(4)
C2 N2 1.344(4)
C2 Fe1 1.949(3)
C3 C4 1.390(6)
C3 C7 1.431(5)
C3 Fe1 2.108(3)
C3 H3 0.9500
C4 C5 1.416(5)
C4 Fe1 2.110(3)
C4 H4 0.9500
C5 C6 1.410(5)
C5 Fe1 2.107(3)
C5 H5 0.9500
C6 C7 1.410(5)
C6 Fe1 2.093(3)
C6 H6 0.9500
C7 Fe1 2.094(3)
C7 H7 0.9500
C8 C9 1.527(4)
C8 P1 1.831(3)
C8 H8A 0.9900
C8 H8B 0.9900
C9 C10 1.532(4)
C9 H9A 0.9900
C9 H9B 0.9900
C10 N1 1.465(4)
C10 H10A 0.9900
C10 H10B 0.9900
C11 C12 1.387(4)
C11 C16 1.407(4)
C11 P1 1.816(3)
C12 C13 1.390(4)
C12 H12 0.9500
C13 C14 1.390(5)
C13 H13 0.9500
C14 C15 1.388(5)
C14 H14 0.9500
C15 C16 1.377(5)
C15 H15 0.9500
C16 H16 0.9500
C17 C22 1.393(5)
C17 C18 1.404(4)
C17 P1 1.816(3)
C18 C19 1.385(5)
C18 H18 0.9500
C19 C20 1.379(6)
C19 H19 0.9500
C20 C21 1.384(6)
C20 H20 0.9500
C21 C22 1.393(5)
C21 H21 0.9500
C22 H22 0.9500
C23 N2 1.459(4)
C23 C24 1.512(4)
C23 H23A 0.9900
C23 H23B 0.9900
C24 Cl1 1.807(3)
C24 H24A 0.9900
C24 H24B 0.9900
N1 H1 0.8800
N2 H2 0.8800
P1 Fe1 2.1928(8)

loop_
_geom_torsion_atom_site_label_1
_geom_torsion_atom_site_label_2
_geom_torsion_atom_site_label_3
_geom_torsion_atom_site_label_4
_geom_torsion
C7 C3 C4 C5 0.4(4)
Fe1 C3 C4 C5 60.2(2)
C7 C3 C4 Fe1 -59.8(2)
C3 C4 C5 C6 -0.2(4)
Fe1 C4 C5 C6 60.3(2)
C3 C4 C5 Fe1 -60.5(2)
C4 C5 C6 C7 -0.1(4)
Fe1 C5 C6 C7 60.6(2)
C4 C5 C6 Fe1 -60.8(2)
C5 C6 C7 C3 0.4(4)
Fe1 C6 C7 C3 61.4(2)
C5 C6 C7 Fe1 -61.0(2)
C4 C3 C7 C6 -0.5(4)
Fe1 C3 C7 C6 -61.1(2)
C4 C3 C7 Fe1 60.6(2)
P1 C8 C9 C10 -65.3(3)
C8 C9 C10 N1 92.5(3)
C16 C11 C12 C13 1.5(5)
P1 C11 C12 C13 -169.8(3)
C11 C12 C13 C14 0.9(5)
C12 C13 C14 C15 -2.8(5)
C13 C14 C15 C16 2.3(5)
C14 C15 C16 C11 0.0(5)
C12 C11 C16 C15 -1.9(5)
P1 C11 C16 C15 169.9(3)
C22 C17 C18 C19 0.2(5)
P1 C17 C18 C19 176.4(3)
C17 C18 C19 C20 -0.1(5)
C18 C19 C20 C21 -0.4(6)
C19 C20 C21 C22 0.7(6)
C20 C21 C22 C17 -0.6(6)
C18 C17 C22 C21 0.1(5)
P1 C17 C22 C21 -175.9(3)
N2 C23 C24 Cl1 -61.0(3)
N2 C2 N1 C10 -173.0(3)
Fe1 C2 N1 C10 4.5(4)
C9 C10 N1 C2 -81.8(4)
N1 C2 N2 C23 2.1(4)
Fe1 C2 N2 C23 -175.7(2)
C24 C23 N2 C2 -79.4(4)
C22 C17 P1 C11 -143.9(3)
C18 C17 P1 C11 40.1(3)
C22 C17 P1 C8 107.2(3)
C18 C17 P1 C8 -68.8(3)
C22 C17 P1 Fe1 -23.1(3)
C18 C17 P1 Fe1 161.0(2)
C12 C11 P1 C17 -125.0(3)
C16 C11 P1 C17 63.7(3)
C12 C11 P1 C8 -19.3(3)
C16 C11 P1 C8 169.3(3)
C12 C11 P1 Fe1 106.6(3)
C16 C11 P1 Fe1 -64.7(3)
C9 C8 P1 C17 -67.9(3)
C9 C8 P1 C11 -175.1(2)
C9 C8 P1 Fe1 64.3(2)
O1 C1 Fe1 C2 170(7)
O1 C1 Fe1 C6 41(7)
O1 C1 Fe1 C7 75(7)
O1 C1 Fe1 C5 5(7)
O1 C1 Fe1 C3 73(7)
O1 C1 Fe1 C4 -2(7)
O1 C1 Fe1 P1 -95(7)
N1 C2 Fe1 C1 140.9(3)
N2 C2 Fe1 C1 -41.6(2)
N1 C2 Fe1 C6 -127.0(3)
N2 C2 Fe1 C6 50.5(3)
N1 C2 Fe1 C7 -108.2(3)
N2 C2 Fe1 C7 69.3(2)
N1 C2 Fe1 C5 -75.5(4)
N2 C2 Fe1 C5 102.0(4)
N1 C2 Fe1 C3 -68.5(3)
N2 C2 Fe1 C3 109.0(2)
N1 C2 Fe1 C4 -44.3(3)
N2 C2 Fe1 C4 133.1(2)
N1 C2 Fe1 P1 50.9(3)
N2 C2 Fe1 P1 -131.6(2)
C5 C6 Fe1 C1 -116.9(2)
C7 C6 Fe1 C1 124.4(2)
C5 C6 Fe1 C2 149.1(2)
C7 C6 Fe1 C2 30.5(3)
C5 C6 Fe1 C7 118.7(3)
C7 C6 Fe1 C5 -118.7(3)
C5 C6 Fe1 C3 80.1(2)
C7 C6 Fe1 C3 -38.6(2)
C5 C6 Fe1 C4 37.8(2)
C7 C6 Fe1 C4 -80.9(2)
C5 C6 Fe1 P1 -27.9(3)
C7 C6 Fe1 P1 -146.56(18)
C6 C7 Fe1 C1 -61.8(2)
C3 C7 Fe1 C1 -179.0(2)
C6 C7 Fe1 C2 -156.8(2)
C3 C7 Fe1 C2 86.0(2)
C3 C7 Fe1 C6 -117.2(3)
C6 C7 Fe1 C5 37.4(2)
C3 C7 Fe1 C5 -79.8(2)
C6 C7 Fe1 C3 117.2(3)
C6 C7 Fe1 C4 80.5(2)
C3 C7 Fe1 C4 -36.7(2)
C6 C7 Fe1 P1 90.3(3)
C3 C7 Fe1 P1 -26.9(4)
C6 C5 Fe1 C1 68.2(2)
C4 C5 Fe1 C1 -173.7(2)
C6 C5 Fe1 C2 -73.7(4)
C4 C5 Fe1 C2 44.4(4)
C4 C5 Fe1 C6 118.1(3)
C6 C5 Fe1 C7 -37.5(2)
C4 C5 Fe1 C7 80.6(2)
C6 C5 Fe1 C3 -81.4(2)
C4 C5 Fe1 C3 36.7(2)
C6 C5 Fe1 C4 -118.1(3)
C6 C5 Fe1 P1 160.64(19)
C4 C5 Fe1 P1 -81.3(2)
C4 C3 Fe1 C1 -117.0(3)
C7 C3 Fe1 C1 1.9(4)
C4 C3 Fe1 C2 145.8(2)
C7 C3 Fe1 C2 -95.4(2)
C4 C3 Fe1 C6 -80.7(2)
C7 C3 Fe1 C6 38.2(2)
C4 C3 Fe1 C7 -118.8(3)
C4 C3 Fe1 C5 -37.4(2)
C7 C3 Fe1 C5 81.4(2)
C7 C3 Fe1 C4 118.8(3)
C4 C3 Fe1 P1 49.6(2)
C7 C3 Fe1 P1 168.46(17)
C3 C4 Fe1 C1 129.7(3)
C5 C4 Fe1 C1 10.6(4)
C3 C4 Fe1 C2 -41.1(3)
C5 C4 Fe1 C2 -160.2(2)
C3 C4 Fe1 C6 81.3(2)
C5 C4 Fe1 C6 -37.8(2)
C3 C4 Fe1 C7 37.9(2)
C5 C4 Fe1 C7 -81.1(2)
C3 C4 Fe1 C5 119.1(3)
C5 C4 Fe1 C3 -119.1(3)
C3 C4 Fe1 P1 -138.3(2)
C5 C4 Fe1 P1 102.6(2)
C17 P1 Fe1 C1 -36.04(15)
C11 P1 Fe1 C1 82.11(14)
C8 P1 Fe1 C1 -158.95(14)
C17 P1 Fe1 C2 57.32(14)
C11 P1 Fe1 C2 175.47(14)
C8 P1 Fe1 C2 -65.59(14)
C17 P1 Fe1 C6 -124.99(18)
C11 P1 Fe1 C6 -6.85(18)
C8 P1 Fe1 C6 112.10(17)
C17 P1 Fe1 C7 169.9(3)
C11 P1 Fe1 C7 -71.9(3)
C8 P1 Fe1 C7 47.0(3)
C17 P1 Fe1 C5 -142.44(16)
C11 P1 Fe1 C5 -24.29(15)
C8 P1 Fe1 C5 94.65(15)
C17 P1 Fe1 C3 150.54(16)
C11 P1 Fe1 C3 -91.32(16)
C8 P1 Fe1 C3 27.63(16)
C17 P1 Fe1 C4 178.85(16)
C11 P1 Fe1 C4 -63.01(16)
C8 P1 Fe1 C4 55.94(16)
